data_4344786
loop_
_publ_author_name
'Plundrich, Gudrun T.'
'Wadepohl, Hubert'
'Gade, Lutz H.'

_publ_section_title
;
 Synthesis and Reactivity of Group 4 Metal Benzyl Complexes Supported by
 Carbazolide-Based PNP Pincer Ligands.
;
_journal_issue 1
_journal_name_full 'Inorganic chemistry'
_journal_page_first 353
_journal_paper_doi 10.1021/acs.inorgchem.5b02498
_journal_volume 55
_journal_year 2015
_chemical_formula_moiety 'C34 H55 N P2'
_chemical_formula_sum 'C34 H55 N P2'
_chemical_formula_weight 539.73
_space_group_crystal_system monoclinic
_space_group_IT_number 15
_space_group_name_Hall '-C 2yc'
_space_group_name_H-M_alt 'C 1 2/c 1'
_symmetry_cell_setting monoclinic
_symmetry_Int_Tables_number 15
_symmetry_space_group_name_Hall '-C 2yc'
_symmetry_space_group_name_H-M 'C 1 2/c 1'
_atom_sites_solution_hydrogens mixed
_atom_sites_solution_primary iterative
_atom_sites_solution_secondary difmap
_audit_block_code ga_gp34
_audit_creation_date
;
'Fri May 08 05:50:47 2015'
;
_audit_creation_method
;
Olex2 1.2
(compiled 2015.01.26 svn.r3151 for OlexSys, GUI svn.r4998)
;
_audit_update_record '08.05.2015 10:14:05 CEST UTC+02:00  encif 1.31'
_cell_angle_alpha 90
_cell_angle_beta 93.6930(10)
_cell_angle_gamma 90
_cell_formula_units_Z 4
_cell_length_a 24.2228(3)
_cell_length_b 12.44798(16)
_cell_length_c 11.01843(11)
_cell_measurement_reflns_used 24108
_cell_measurement_temperature 120(1)
_cell_measurement_theta_max 70.3760
_cell_measurement_theta_min 5.5710
_cell_volume 3315.43(7)
_computing_cell_refinement
;
CrysAlisPro, Agilent Technologies,
Version 1.171.37.35g (release 09-12-2014 CrysAlis171 .NET)
(compiled Dec  9 2014,15:38:47)
;
_computing_data_collection
;
CrysAlisPro, Agilent Technologies,
Version 1.171.37.35g (release 09-12-2014 CrysAlis171 .NET)
(compiled Dec  9 2014,15:38:47)
;
_computing_data_reduction
;
CrysAlisPro, Agilent Technologies,
Version 1.171.37.35g (release 09-12-2014 CrysAlis171 .NET)
(compiled Dec  9 2014,15:38:47)
;
_computing_molecular_graphics 'Olex2 (Dolomanov et al., 2009)'
_computing_publication_material 'encif (Wadepohl, 2009-14); encifer 1.5 (CCDC, 2014)'
_computing_structure_refinement 'ShelXL (Sheldrick, 2008)'
_computing_structure_solution 'SUPERFLIP (Palatinus, 2007-2009)'
_diffrn_ambient_environment 'perfluoro polyether oil / N~2~'
_diffrn_ambient_temperature 120(1)
_diffrn_detector 'CCD plate'
_diffrn_detector_area_resol_mean 7.9621
_diffrn_detector_type Eos
_diffrn_measured_fraction_theta_full 1.000
_diffrn_measured_fraction_theta_max 0.993
_diffrn_measurement_details
;
  1 omega  -68.00  -17.00   1.0000    3.0000
omega____ theta____ kappa____ phi______ frames
    -        0.0000  -38.0000   90.0000 51

  2 omega  -16.00   62.00   1.0000    3.0000
omega____ theta____ kappa____ phi______ frames
    -        0.0000   38.0000  -90.0000 78

  3 omega  -12.00   26.00   1.0000    3.0000
omega____ theta____ kappa____ phi______ frames
    -        0.0000  -38.0000   90.0000 38

  4 omega  -67.00  -12.00   1.0000    3.0000
omega____ theta____ kappa____ phi______ frames
    -        0.0000  -57.0000    0.0000 55

  5 omega  -11.00   78.00   1.0000    3.0000
omega____ theta____ kappa____ phi______ frames
    -       10.0000   68.0000  127.7755 89

  6 omega   -6.00   19.00   1.0000    3.0000
omega____ theta____ kappa____ phi______ frames
    -       26.0000   80.0000  -79.6640 25

  7 omega    7.00   32.00   1.0000    6.0000
omega____ theta____ kappa____ phi______ frames
    -       38.0000   79.0000   64.9347 25

  8 omega    7.00   32.00   1.0000    6.0000
omega____ theta____ kappa____ phi______ frames
    -       38.0000   79.0000  -84.2979 25

  9 omega   12.00   39.00   1.0000    6.0000
omega____ theta____ kappa____ phi______ frames
    -       42.0000   77.0000  106.1856 27

 10 omega   11.00   36.00   1.0000    6.0000
omega____ theta____ kappa____ phi______ frames
    -       42.0000   79.0000    5.9176 25

 11 omega   11.00   43.00   1.0000    6.0000
omega____ theta____ kappa____ phi______ frames
    -       42.0000   79.0000 -161.1325 32

 12 omega   15.00   40.00   1.0000    6.0000
omega____ theta____ kappa____ phi______ frames
    -       46.0000   78.0000  138.3616 25

 13 omega   14.00   39.00   1.0000    6.0000
omega____ theta____ kappa____ phi______ frames
    -       46.0000   80.0000   10.7860 25

 14 omega   14.00   39.00   1.0000    6.0000
omega____ theta____ kappa____ phi______ frames
    -       46.0000   80.0000  -64.8533 25

 15 omega   21.00   50.00   1.0000    6.0000
omega____ theta____ kappa____ phi______ frames
    -       50.0000   75.0000 -171.5151 29

 16 omega   20.00   47.00   1.0000    6.0000
omega____ theta____ kappa____ phi______ frames
    -       50.0000   78.0000 -114.3595 27

 17 omega   30.00   57.00   1.0000    6.0000
omega____ theta____ kappa____ phi______ frames
    -       54.0000   77.0000  -60.0000 27

 18 omega   99.00  124.00   1.0000    6.0000
omega____ theta____ kappa____ phi______ frames
    -       54.0000   77.0000 -127.3320 25

 19 omega   25.00   50.00   1.0000    6.0000
omega____ theta____ kappa____ phi______ frames
    -       54.0000   77.0000  150.0000 25

 20 omega   25.00   55.00   1.0000    6.0000
omega____ theta____ kappa____ phi______ frames
    -       54.0000   77.0000   30.0000 30

 21 omega   24.00   51.00   1.0000    6.0000
omega____ theta____ kappa____ phi______ frames
    -       54.0000   77.0000   60.0000 27

 22 omega   27.00   54.00   1.0000    6.0000
omega____ theta____ kappa____ phi______ frames
    -       54.0000   77.0000   90.0000 27

 23 omega   29.00   83.00   1.0000    6.0000
omega____ theta____ kappa____ phi______ frames
    -       54.0000  -77.0000 -120.0000 54

 24 omega   23.00   48.00   1.0000    6.0000
omega____ theta____ kappa____ phi______ frames
    -       54.0000   78.0000  -29.4367 25

 25 omega   24.00   50.00   1.0000    6.0000
omega____ theta____ kappa____ phi______ frames
    -       54.0000   77.0000 -127.3320 26

 26 omega  -16.00   84.00   1.0000    6.0000
omega____ theta____ kappa____ phi______ frames
    -       54.0000  -77.0000    0.0000 100

 27 omega   25.00   52.00   1.0000    6.0000
omega____ theta____ kappa____ phi______ frames
    -       54.0000   77.0000    0.0000 27

 28 omega   26.00   53.00   1.0000    6.0000
omega____ theta____ kappa____ phi______ frames
    -       54.0000   77.0000 -150.0000 27

 29 omega   97.00  124.00   1.0000    6.0000
omega____ theta____ kappa____ phi______ frames
    -       58.0000   75.0000   13.4474 27

 30 omega   69.00  127.00   1.0000    6.0000
omega____ theta____ kappa____ phi______ frames
    -       58.0000   76.0000 -103.9720 58

 31 omega   30.00   57.00   1.0000    6.0000
omega____ theta____ kappa____ phi______ frames
    -       58.0000   76.0000 -103.9720 27

 32 omega   29.00   58.00   1.0000    6.0000
omega____ theta____ kappa____ phi______ frames
    -       58.0000   75.0000   13.4474 29

 33 omega   43.00   70.00   1.0000    6.0000
omega____ theta____ kappa____ phi______ frames
    -       58.0000   77.0000   18.9578 27

 34 omega   34.00   61.00   1.0000    6.0000
omega____ theta____ kappa____ phi______ frames
    -       58.0000   77.0000  121.3547 27

 35 omega  102.00  128.00   1.0000    6.0000
omega____ theta____ kappa____ phi______ frames
    -       58.0000   75.0000  -76.4662 26

 36 omega   31.00   58.00   1.0000    6.0000
omega____ theta____ kappa____ phi______ frames
    -       58.0000   76.0000  167.5346 27

 37 omega   30.00   55.00   1.0000    6.0000
omega____ theta____ kappa____ phi______ frames
    -       58.0000   75.0000  -76.4662 25

 38 omega   29.00   56.00   1.0000    6.0000
omega____ theta____ kappa____ phi______ frames
    -       58.0000   77.0000  103.9713 27

 39 omega   44.00   71.00   1.0000    6.0000
omega____ theta____ kappa____ phi______ frames
    -       62.0000   75.0000  154.8733 27

 40 omega   38.00   68.00   1.0000    6.0000
omega____ theta____ kappa____ phi______ frames
    -       62.0000   73.0000 -109.6565 30

 41 omega   37.00   97.00   1.0000    6.0000
omega____ theta____ kappa____ phi______ frames
    -       62.0000   70.0000   67.0913 60

 42 omega   36.00   92.00   1.0000    6.0000
omega____ theta____ kappa____ phi______ frames
    -       62.0000  -80.0000   59.5309 56

 43 omega   -4.00   98.00   1.0000    6.0000
omega____ theta____ kappa____ phi______ frames
    -       66.0000  -80.0000  172.6305 102

 44 omega   38.00  136.00   1.0000    6.0000
omega____ theta____ kappa____ phi______ frames
    -       66.0000   74.0000  -33.6855 98

 45 omega   46.00   73.00   1.0000    6.0000
omega____ theta____ kappa____ phi______ frames
    -       66.0000   65.0000   31.6045 27

 46 omega   39.00   64.00   1.0000    6.0000
omega____ theta____ kappa____ phi______ frames
    -       66.0000   74.0000 -170.9094 25

 47 omega   39.00   64.00   1.0000    6.0000
omega____ theta____ kappa____ phi______ frames
    -       66.0000   74.0000  -67.3624 25

 48 omega   41.00   68.00   1.0000    6.0000
omega____ theta____ kappa____ phi______ frames
    -       66.0000   74.0000  107.1284 27

 49 omega   42.00   68.00   1.0000    6.0000
omega____ theta____ kappa____ phi______ frames
    -       70.0000   73.0000 -141.8609 26

 50 omega   45.00   72.00   1.0000    6.0000
omega____ theta____ kappa____ phi______ frames
    -       70.0000   76.0000   53.5004 27

 51 omega   54.00   79.00   1.0000    6.0000
omega____ theta____ kappa____ phi______ frames
    -       70.0000   69.0000   34.3882 25

 52 omega   47.00  114.00   1.0000    6.0000
omega____ theta____ kappa____ phi______ frames
    -       70.0000   68.0000  135.3036 67

 53 omega   47.00   76.00   1.0000    6.0000
omega____ theta____ kappa____ phi______ frames
    -       74.0000   73.0000   82.2182 29

 54 omega   48.00   75.00   1.0000    6.0000
omega____ theta____ kappa____ phi______ frames
    -       74.0000   72.0000   24.4437 27

 55 omega   44.00   71.00   1.0000    6.0000
omega____ theta____ kappa____ phi______ frames
    -       74.0000   77.0000 -101.2904 27

 56 omega   56.00   82.00   1.0000    6.0000
omega____ theta____ kappa____ phi______ frames
    -       78.0000   63.0000   -0.2984 26

 57 omega   61.00  104.00   1.0000    6.0000
omega____ theta____ kappa____ phi______ frames
    -       78.0000   63.0000   86.2804 43

 58 omega   66.00   91.00   1.0000    6.0000
omega____ theta____ kappa____ phi______ frames
    -       78.0000  -78.0000  -52.9843 25

 59 omega   50.00  142.00   1.0000    6.0000
omega____ theta____ kappa____ phi______ frames
    -       78.0000   75.0000 -150.8536 92

 60 omega   49.00   79.00   1.0000    6.0000
omega____ theta____ kappa____ phi______ frames
    -       78.0000   77.0000   37.9828 30

 61 omega   49.00   75.00   1.0000    6.0000
omega____ theta____ kappa____ phi______ frames
    -       78.0000   75.0000  -46.0064 26

 62 omega   55.00  129.00   1.0000   12.0000
omega____ theta____ kappa____ phi______ frames
    -       82.0000   74.0000   94.1296 74

 63 omega   59.00   92.00   1.0000   12.0000
omega____ theta____ kappa____ phi______ frames
    -       82.0000   48.0000  174.5267 33

 64 omega   54.00   79.00   1.0000   12.0000
omega____ theta____ kappa____ phi______ frames
    -       82.0000   75.0000 -177.6769 25

 65 omega   58.00   92.00   1.0000   12.0000
omega____ theta____ kappa____ phi______ frames
    -       82.0000   68.0000   -3.2474 34

 66 omega   55.00   86.00   1.0000   12.0000
omega____ theta____ kappa____ phi______ frames
    -       82.0000   76.0000   51.0793 31

 67 omega   67.00  129.00   1.0000   12.0000
omega____ theta____ kappa____ phi______ frames
    -       86.0000   72.0000   50.6171 62

 68 omega   66.00  131.00   1.0000   12.0000
omega____ theta____ kappa____ phi______ frames
    -       86.0000   54.0000   30.1546 65

 69 omega   61.00   86.00   1.0000   12.0000
omega____ theta____ kappa____ phi______ frames
    -       86.0000   72.0000  -99.1627 25

 70 omega   65.00   97.00   1.0000   12.0000
omega____ theta____ kappa____ phi______ frames
    -       90.0000   70.0000  166.1486 32

 71 omega   70.00   95.00   1.0000   12.0000
omega____ theta____ kappa____ phi______ frames
    -       90.0000   58.0000  -81.1071 25

 72 omega   65.00   91.00   1.0000   12.0000
omega____ theta____ kappa____ phi______ frames
    -       94.0000   76.0000  147.6254 26

 73 omega   72.00  105.00   1.0000   12.0000
omega____ theta____ kappa____ phi______ frames
    -       98.0000   71.0000 -140.6672 33

 74 omega   73.00  125.00   1.0000   12.0000
omega____ theta____ kappa____ phi______ frames
    -       98.0000   70.0000  169.7465 52

 75 omega  138.00  165.00   1.0000   12.0000
omega____ theta____ kappa____ phi______ frames
    -      108.0000   75.0000   78.2662 27

 76 omega   80.00  105.00   1.0000   12.0000
omega____ theta____ kappa____ phi______ frames
    -      108.0000   75.0000   78.2662 25

 77 omega   68.00   95.00   1.0000   12.0000
omega____ theta____ kappa____ phi______ frames
    -      108.0000  -77.0000   90.0000 27

 78 omega   37.00  102.00   1.0000   12.0000
omega____ theta____ kappa____ phi______ frames
    -      108.0000  -80.0000  167.8579 65

 79 omega   37.00  104.00   1.0000   12.0000
omega____ theta____ kappa____ phi______ frames
    -      108.0000  -80.0000  -84.9175 67

 80 omega   90.00  176.00   1.0000   12.0000
omega____ theta____ kappa____ phi______ frames
    -      108.0000   63.0000   30.0000 86

 81 omega   87.00  143.00   1.0000   12.0000
omega____ theta____ kappa____ phi______ frames
    -      108.0000   63.0000  -90.0000 56

 82 omega   88.00  173.00   1.0000   12.0000
omega____ theta____ kappa____ phi______ frames
    -      108.0000   63.0000 -180.0000 85

 83 omega   38.00  134.00   1.0000   12.0000
omega____ theta____ kappa____ phi______ frames
    -      108.0000  -80.0000 -139.8144 96

 84 omega   87.00  112.00   1.0000   12.0000
omega____ theta____ kappa____ phi______ frames
    -      108.0000   63.0000 -120.0000 25

 85 omega  138.00  177.00   1.0000   12.0000
omega____ theta____ kappa____ phi______ frames
    -      108.0000   77.0000  150.0000 39

 86 omega   79.00  106.00   1.0000   12.0000
omega____ theta____ kappa____ phi______ frames
    -      108.0000   77.0000  150.0000 27

 87 omega   83.00  178.00   1.0000   12.0000
omega____ theta____ kappa____ phi______ frames
    -      108.0000   77.0000 -150.0000 95

 88 omega   65.00  122.00   1.0000   12.0000
omega____ theta____ kappa____ phi______ frames
    -      108.0000  -79.0000  -40.3674 57

 89 omega   79.00  104.00   1.0000   12.0000
omega____ theta____ kappa____ phi______ frames
    -      108.0000   77.0000  -60.0000 25

 90 omega   68.00  102.00   1.0000   12.0000
omega____ theta____ kappa____ phi______ frames
    -      108.0000  -80.0000  119.1927 34

 91 omega   86.00  121.00   1.0000   12.0000
omega____ theta____ kappa____ phi______ frames
    -      108.0000   63.0000    0.0000 35

 92 omega   67.00  101.00   1.0000   12.0000
omega____ theta____ kappa____ phi______ frames
    -      108.0000  -77.0000   60.0000 34

 93 omega   79.00  104.00   1.0000   12.0000
omega____ theta____ kappa____ phi______ frames
    -      108.0000   77.0000   60.0000 25

 94 omega  113.00  178.00   1.0000   12.0000
omega____ theta____ kappa____ phi______ frames
    -      108.0000   77.0000  120.0000 65

 95 omega   78.00  105.00   1.0000   12.0000
omega____ theta____ kappa____ phi______ frames
    -      108.0000   77.0000  120.0000 27

 96 omega   79.00  168.00   1.0000   12.0000
omega____ theta____ kappa____ phi______ frames
    -      108.0000   77.0000   90.0000 89

 97 omega  136.00  169.00   1.0000   12.0000
omega____ theta____ kappa____ phi______ frames
    -      108.0000   63.0000  -60.0000 33

 98 omega   87.00  112.00   1.0000   12.0000
omega____ theta____ kappa____ phi______ frames
    -      108.0000   63.0000  -60.0000 25

 99 omega  120.00  171.00   1.0000   12.0000
omega____ theta____ kappa____ phi______ frames
    -      108.0000   77.0000 -120.0000 51

100 omega   78.00  116.00   1.0000   12.0000
omega____ theta____ kappa____ phi______ frames
    -      108.0000   77.0000 -120.0000 38

101 omega   78.00  104.00   1.0000   12.0000
omega____ theta____ kappa____ phi______ frames
    -      108.0000   77.0000   30.0000 26

102 omega   82.00  115.00   1.0000   12.0000
omega____ theta____ kappa____ phi______ frames
    -      108.0000   38.0000  150.0000 33

103 omega   73.00  138.00   1.0000   12.0000
omega____ theta____ kappa____ phi______ frames
    -      108.0000  -79.0000    9.8147 65

104 omega   86.00  147.00   1.0000   12.0000
omega____ theta____ kappa____ phi______ frames
    -      108.0000   63.0000  150.0000 61

105 omega  108.00  178.00   1.0000   12.0000
omega____ theta____ kappa____ phi______ frames
    -      108.0000   77.0000  -90.0000 70

106 omega   78.00  105.00   1.0000   12.0000
omega____ theta____ kappa____ phi______ frames
    -      108.0000   77.0000  -90.0000 27

107 omega  153.00  178.00   1.0000   12.0000
omega____ theta____ kappa____ phi______ frames
    -      108.0000   77.0000 -180.0000 25

108 omega   78.00  105.00   1.0000   12.0000
omega____ theta____ kappa____ phi______ frames
    -      108.0000   77.0000 -180.0000 27

109 omega  148.00  177.00   1.0000   12.0000
omega____ theta____ kappa____ phi______ frames
    -      108.0000   77.0000  -30.0000 29

110 omega   78.00  105.00   1.0000   12.0000
omega____ theta____ kappa____ phi______ frames
    -      108.0000   77.0000  -30.0000 27

111 omega   86.00  175.00   1.0000   12.0000
omega____ theta____ kappa____ phi______ frames
    -      108.0000   63.0000   60.0000 89

112 omega   89.00  120.00   1.0000   12.0000
omega____ theta____ kappa____ phi______ frames
    -      108.0000   63.0000  120.0000 31

113 omega   95.00  177.00   1.0000   12.0000
omega____ theta____ kappa____ phi______ frames
    -      108.0000   50.0000  -30.0000 82

114 omega   81.00  158.00   1.0000   12.0000
omega____ theta____ kappa____ phi______ frames
    -      108.0000   72.0000   10.9813 77

115 omega  -26.00   72.00   1.0000    3.0000
omega____ theta____ kappa____ phi______ frames
    -        0.0000   38.0000 -180.0000 98

116 phi      0.00  120.00   1.0000    3.0000
omega____ theta____ kappa____ phi______ frames
   0.0000    0.0000  -20.0000     -     120

117 omega  -11.00   82.00   1.0000    3.0000
omega____ theta____ kappa____ phi______ frames
    -       14.0000   69.0000 -105.5292 93

118 omega  -11.00   88.00   1.0000    3.0000
omega____ theta____ kappa____ phi______ frames
    -       18.0000   76.0000  -27.1809 99

119 omega    2.00   94.00   1.0000    3.0000
omega____ theta____ kappa____ phi______ frames
    -       26.0000   67.0000    3.1968 92

120 omega   -6.00   46.00   1.0000    3.0000
omega____ theta____ kappa____ phi______ frames
    -       26.0000   80.0000  -79.6640 52

121 omega   -3.00   96.00   1.0000    3.0000
omega____ theta____ kappa____ phi______ frames
    -       26.0000   75.0000   37.2203 99

122 omega    4.00  104.00   1.0000    6.0000
omega____ theta____ kappa____ phi______ frames
    -       34.0000   77.0000  130.8116 100

123 omega    7.00   47.00   1.0000    6.0000
omega____ theta____ kappa____ phi______ frames
    -       38.0000   79.0000  -84.2979 40

124 omega   14.00   46.00   1.0000    6.0000
omega____ theta____ kappa____ phi______ frames
    -       46.0000   80.0000  -64.8533 32

125 omega   14.00   46.00   1.0000    6.0000
omega____ theta____ kappa____ phi______ frames
    -       46.0000   80.0000   10.7860 32

126 omega   24.00  124.00   1.0000    6.0000
omega____ theta____ kappa____ phi______ frames
    -       54.0000   77.0000   90.0000 100

127 omega   24.00  124.00   1.0000    6.0000
omega____ theta____ kappa____ phi______ frames
    -       54.0000   77.0000    0.0000 100

128 omega  -19.00  127.00   1.0000    6.0000
omega____ theta____ kappa____ phi______ frames
    -       54.0000    0.0000    0.0000 146

129 omega   24.00  124.00   1.0000    6.0000
omega____ theta____ kappa____ phi______ frames
    -       54.0000   77.0000  150.0000 100

130 omega  -17.00   86.00   1.0000    6.0000
omega____ theta____ kappa____ phi______ frames
    -       54.0000  -80.0000  139.1827 103

131 omega   23.00   49.00   1.0000    6.0000
omega____ theta____ kappa____ phi______ frames
    -       54.0000   78.0000  -29.4367 26

132 omega  -15.00   75.00   1.0000    6.0000
omega____ theta____ kappa____ phi______ frames
    -       54.0000  -57.0000  120.0000 90

133 omega  -15.00   75.00   1.0000    6.0000
omega____ theta____ kappa____ phi______ frames
    -       54.0000  -57.0000 -120.0000 90

134 omega   29.00  128.00   1.0000    6.0000
omega____ theta____ kappa____ phi______ frames
    -       58.0000   75.0000   13.4474 99

135 omega   29.00  128.00   1.0000    6.0000
omega____ theta____ kappa____ phi______ frames
    -       58.0000   76.0000  167.5346 99

136 omega   29.00  128.00   1.0000    6.0000
omega____ theta____ kappa____ phi______ frames
    -       58.0000   75.0000  -76.4662 99

137 omega   28.00  128.00   1.0000    6.0000
omega____ theta____ kappa____ phi______ frames
    -       58.0000   77.0000  103.9713 100

138 omega   34.00  131.00   1.0000    6.0000
omega____ theta____ kappa____ phi______ frames
    -       62.0000   73.0000 -109.6565 97

139 omega   33.00  132.00   1.0000    6.0000
omega____ theta____ kappa____ phi______ frames
    -       62.0000   75.0000  154.8733 99

140 omega   36.00  131.00   1.0000    6.0000
omega____ theta____ kappa____ phi______ frames
    -       62.0000   70.0000   67.0913 95

141 omega   -9.00   94.00   1.0000    6.0000
omega____ theta____ kappa____ phi______ frames
    -       62.0000  -80.0000   59.5309 103

142 omega   38.00  136.00   1.0000    6.0000
omega____ theta____ kappa____ phi______ frames
    -       66.0000   74.0000 -170.9094 98

143 omega   38.00  136.00   1.0000    6.0000
omega____ theta____ kappa____ phi______ frames
    -       66.0000   74.0000  -67.3624 98

144 omega   -5.00   98.00   1.0000    6.0000
omega____ theta____ kappa____ phi______ frames
    -       66.0000  -80.0000  172.6305 103

145 omega   38.00  136.00   1.0000    6.0000
omega____ theta____ kappa____ phi______ frames
    -       66.0000   74.0000  -33.6855 98

146 omega   46.00  138.00   1.0000    6.0000
omega____ theta____ kappa____ phi______ frames
    -       70.0000   68.0000  135.3036 92

147 omega   41.00  140.00   1.0000    6.0000
omega____ theta____ kappa____ phi______ frames
    -       70.0000   76.0000   53.5004 99

148 omega   42.00  139.00   1.0000    6.0000
omega____ theta____ kappa____ phi______ frames
    -       70.0000   73.0000 -141.8609 97

149 omega   49.00  138.00   1.0000    6.0000
omega____ theta____ kappa____ phi______ frames
    -       70.0000   60.0000  121.8217 89

150 omega   46.00  143.00   1.0000    6.0000
omega____ theta____ kappa____ phi______ frames
    -       74.0000   73.0000   82.2182 97

151 omega   53.00  143.00   1.0000    6.0000
omega____ theta____ kappa____ phi______ frames
    -       74.0000   55.0000  125.0626 90

152 omega   44.00  144.00   1.0000    6.0000
omega____ theta____ kappa____ phi______ frames
    -       74.0000   77.0000 -101.2904 100

153 omega   47.00  143.00   1.0000    6.0000
omega____ theta____ kappa____ phi______ frames
    -       74.0000   72.0000   24.4437 96

154 omega   53.00  143.00   1.0000    6.0000
omega____ theta____ kappa____ phi______ frames
    -       74.0000   58.0000 -120.1656 90

155 omega    8.00  109.00   1.0000    6.0000
omega____ theta____ kappa____ phi______ frames
    -       78.0000  -78.0000  -52.9843 101

156 omega   56.00  146.00   1.0000    6.0000
omega____ theta____ kappa____ phi______ frames
    -       78.0000   63.0000   86.2804 90

157 omega   56.00  146.00   1.0000    6.0000
omega____ theta____ kappa____ phi______ frames
    -       78.0000   63.0000   -0.2984 90

158 omega   49.00  148.00   1.0000    6.0000
omega____ theta____ kappa____ phi______ frames
    -       78.0000   75.0000 -150.8536 99

159 omega   48.00  148.00   1.0000    6.0000
omega____ theta____ kappa____ phi______ frames
    -       78.0000   77.0000   37.9828 100

160 omega   49.00  148.00   1.0000    6.0000
omega____ theta____ kappa____ phi______ frames
    -       78.0000   75.0000  -46.0064 99

;
_diffrn_measurement_device 'four-circle diffractometer'
_diffrn_measurement_device_type 'Agilent SuperNova, Dual, Cu at zero, Eos'
_diffrn_measurement_method '\w and \p scans'
_diffrn_measurement_specimen_support 'polyimid foil'
_diffrn_orient_matrix_UB_11 -0.0632883000
_diffrn_orient_matrix_UB_12 -0.0146273000
_diffrn_orient_matrix_UB_13 -0.0068877000
_diffrn_orient_matrix_UB_21 -0.0030851000
_diffrn_orient_matrix_UB_22 0.0358376000
_diffrn_orient_matrix_UB_23 -0.1340473000
_diffrn_orient_matrix_UB_31 0.0069990000
_diffrn_orient_matrix_UB_32 -0.1175572000
_diffrn_orient_matrix_UB_33 -0.0400046000
_diffrn_radiation_monochromator mirror
_diffrn_radiation_probe x-ray
_diffrn_radiation_type 'Cu K\a'
_diffrn_radiation_wavelength 1.54184
_diffrn_reflns_av_R_equivalents 0.0554
_diffrn_reflns_av_unetI/netI 0.0179
_diffrn_reflns_laue_measured_fraction_full 1.000
_diffrn_reflns_laue_measured_fraction_max 0.993
_diffrn_reflns_limit_h_max 29
_diffrn_reflns_limit_h_min -29
_diffrn_reflns_limit_k_max 13
_diffrn_reflns_limit_k_min -15
_diffrn_reflns_limit_l_max 13
_diffrn_reflns_limit_l_min -13
_diffrn_reflns_number 63368
_diffrn_reflns_point_group_measured_fraction_full 1.000
_diffrn_reflns_point_group_measured_fraction_max 0.993
_diffrn_reflns_theta_full 67.684
_diffrn_reflns_theta_max 70.846
_diffrn_reflns_theta_min 3.657
_diffrn_source 'microfocus X-Ray tube'
_diffrn_source_type 'Agilent SuperNova (Cu) X-ray Source'
_exptl_absorpt_coefficient_mu 1.330
_exptl_absorpt_correction_T_max 1.00000
_exptl_absorpt_correction_T_min 0.62811
_exptl_absorpt_correction_type multi-scan
_exptl_absorpt_process_details
;
CrysAlisPro, Agilent Technologies,
Version 1.171.37.35g (release 09-12-2014 CrysAlis171 .NET)
(compiled Dec  9 2014,15:38:47)
Empirical absorption correction using spherical harmonics,
 implemented in SCALE3 ABSPACK scaling algorithm.
;
_exptl_crystal_colour colourless
_exptl_crystal_colour_primary colourless
_exptl_crystal_density_diffrn 1.081
_exptl_crystal_description needle
_exptl_crystal_F_000 1184
_exptl_crystal_size_max 0.100
_exptl_crystal_size_mid 0.100
_exptl_crystal_size_min 0.100
_refine_diff_density_max 0.278
_refine_diff_density_min -0.271
_refine_diff_density_rms 0.038
_refine_ls_extinction_method none
_refine_ls_goodness_of_fit_ref 1.079
_refine_ls_hydrogen_treatment mixed
_refine_ls_matrix_type full
_refine_ls_number_parameters 201
_refine_ls_number_reflns 3177
_refine_ls_number_restraints 0
_refine_ls_restrained_S_all 1.079
_refine_ls_R_factor_all 0.0397
_refine_ls_R_factor_gt 0.0360
_refine_ls_shift/su_max 0.001
_refine_ls_shift/su_mean 0.000
_refine_ls_structure_factor_coef Fsqd
_refine_ls_weighting_details 'w=1/[\s^2^(Fo^2^)+(0.0395P)^2^+3.1374P] where P=(Fo^2^+2Fc^2^)/3'
_refine_ls_weighting_scheme calc
_refine_ls_wR_factor_gt 0.0863
_refine_ls_wR_factor_ref 0.0884
_reflns_Friedel_coverage 0.000
_reflns_number_gt 2962
_reflns_number_total 3177
_reflns_threshold_expression 'I > 2\s(I)'
_cod_data_source_file ic5b02498_si_002.cif
_cod_data_source_block ga_gp34
_cod_original_sg_symbol_H-M 'C 2/c'
_cod_database_code 4344786
_audit_block_refno 2435
_audit_block_usercomment 'gp916, needle, colourless'
_chemical_oxdiff_formula 'C34 H55 N P2'
_chemical_oxdiff_usercomment 'gp916, needle, colourless'
_shelx_space_group_comment
;
The symmetry employed for this shelxl refinement is uniquely defined
by the following loop, which should always be used as a source of
symmetry information in preference to the above space-group names.
They are only intended as comments.
;
_shelx_estimated_absorpt_t_max 0.878
_shelx_estimated_absorpt_t_min 0.878
_reflns_odcompleteness_completeness 100.00
_reflns_odcompleteness_iscentric 1
_reflns_odcompleteness_theta 66.97
_shelxl_version_number 2014/7
_olex2_refinement_description
;
1. Fixed Uiso
 At 1.2 times of:
  All C(H) groups, All C(H,H) groups, All N(H) groups
 At 1.5 times of:
  All C(H,H,H) groups
2.a Idealised Me refined as rotating group with stretchable bonds:
 C25(H25A,H25B,H25C), C26(H26A,H26B,H26C), C19(H19A,H19B,H19C), C18(H18A,H18B,
 H18C), C29(H29A,H29B,H29C), C17(H17A,H17B,H17C), C28(H28A,H28B,H28C)
;
_olex2_submission_special_instructions 'No special instructions were received'
_cell_oxdiff_length_a 24.2156(5)
_cell_oxdiff_length_b 12.4473(2)
_cell_oxdiff_length_c 11.02185(18)
_cell_oxdiff_angle_alpha 90.0018(15)
_cell_oxdiff_angle_beta 93.6577(15)
_cell_oxdiff_angle_gamma 89.9441(16)
_cell_oxdiff_volume 3315.43(11)
_cell_oxdiff_measurement_reflns_used 24123

loop_
_symmetry_equiv_pos_as_xyz
'x, y, z'
'-x, y, -z+1/2'
'x+1/2, y+1/2, z'
'-x+1/2, y+1/2, -z+1/2'
'-x, -y, -z'
'x, -y, z-1/2'
'-x+1/2, -y+1/2, -z'
'x+1/2, -y+1/2, z-1/2'

loop_
_atom_site_label
_atom_site_type_symbol
_atom_site_fract_x
_atom_site_fract_y
_atom_site_fract_z
_atom_site_U_iso_or_equiv
_atom_site_adp_type
_atom_site_occupancy
_atom_site_site_symmetry_order
_atom_site_calc_flag
_atom_site_refinement_flags_posn
_atom_site_refinement_flags_adp
_atom_site_refinement_flags_occupancy
P1 P 0.38317(2) 0.41332(3) 0.32946(3) 0.01800(11) Uani 1 1 d . . .
N1 N 0.5000 0.57602(14) 0.2500 0.0191(3) Uani 1 2 d S T P
H1 H 0.5000 0.512(2) 0.2500 0.023 Uiso 1 2 d RS T P
C2 C 0.46869(5) 0.64083(11) 0.32150(11) 0.0178(3) Uani 1 1 d . . .
C6 C 0.45193(6) 0.83093(11) 0.35361(12) 0.0178(3) Uani 1 1 d . . .
H6 H 0.4607(6) 0.9061(14) 0.3351(14) 0.021 Uiso 1 1 d R . .
C7 C 0.47957(5) 0.74932(11) 0.29555(11) 0.0169(3) Uani 1 1 d . . .
C14 C 0.42319(6) 0.49674(12) 0.44474(12) 0.0202(3) Uani 1 1 d . . .
H14A H 0.4051(7) 0.4949(14) 0.5194(15) 0.024 Uiso 1 1 d R . .
H14B H 0.4589(7) 0.4610(14) 0.4570(14) 0.024 Uiso 1 1 d R . .
C3 C 0.43244(6) 0.61188(11) 0.40969(12) 0.0189(3) Uani 1 1 d . . .
C5 C 0.41409(6) 0.80470(11) 0.43906(12) 0.0193(3) Uani 1 1 d . . .
C4 C 0.40606(6) 0.69558(12) 0.46604(12) 0.0199(3) Uani 1 1 d . . .
H4 H 0.3816(7) 0.6751(13) 0.5281(14) 0.024 Uiso 1 1 d R . .
C24 C 0.38906(6) 0.28084(11) 0.40791(13) 0.0211(3) Uani 1 1 d . . .
H24 H 0.3616(7) 0.2369(14) 0.3626(15) 0.025 Uiso 1 1 d R . .
C27 C 0.31104(6) 0.45726(13) 0.35216(14) 0.0256(3) Uani 1 1 d . . .
H27 H 0.3087(7) 0.4772(14) 0.4371(16) 0.031 Uiso 1 1 d R . .
C25 C 0.44692(6) 0.23557(13) 0.39232(15) 0.0289(3) Uani 1 1 d . . .
H25A H 0.4547(2) 0.2373(9) 0.3051(10) 0.043 Uiso 1 1 calc GR . .
H25B H 0.44882(16) 0.1604(9) 0.4221(10) 0.043 Uiso 1 1 calc GR . .
H25C H 0.4748(3) 0.2797(7) 0.4397(10) 0.043 Uiso 1 1 calc GR . .
C16 C 0.38403(6) 0.89470(12) 0.50374(13) 0.0228(3) Uani 1 1 d . . .
C26 C 0.37478(7) 0.27887(13) 0.54119(13) 0.0275(3) Uani 1 1 d . . .
H26A H 0.4017(4) 0.3233(9) 0.5902(6) 0.041 Uiso 1 1 calc GR . .
H26B H 0.3763(5) 0.2041(8) 0.5715(5) 0.041 Uiso 1 1 calc GR . .
H26C H 0.3371(4) 0.3079(9) 0.5480(2) 0.041 Uiso 1 1 calc GR . .
C19 C 0.35659(7) 0.97228(13) 0.40977(14) 0.0296(3) Uani 1 1 d . . .
H19A H 0.3856(3) 1.0064(8) 0.3622(9) 0.044 Uiso 1 1 calc GR . .
H19B H 0.3362(5) 1.0290(8) 0.4525(5) 0.044 Uiso 1 1 calc GR . .
H19C H 0.3302(5) 0.9318(5) 0.3536(9) 0.044 Uiso 1 1 calc GR . .
C18 C 0.42621(7) 0.95726(13) 0.58680(13) 0.0289(3) Uani 1 1 d . . .
H18A H 0.4441(4) 0.9074(6) 0.6486(9) 0.043 Uiso 1 1 calc GR . .
H18B H 0.4069(2) 1.0160(9) 0.6289(9) 0.043 Uiso 1 1 calc GR . .
H18C H 0.4551(4) 0.9889(9) 0.5368(6) 0.043 Uiso 1 1 calc GR . .
C29 C 0.26921(6) 0.36841(15) 0.31917(17) 0.0387(4) Uani 1 1 d . . .
H29A H 0.2736(4) 0.3445(8) 0.2351(11) 0.058 Uiso 1 1 calc GR . .
H29B H 0.2315(5) 0.3961(5) 0.3259(11) 0.058 Uiso 1 1 calc GR . .
H29C H 0.2757(4) 0.3074(9) 0.3752(10) 0.058 Uiso 1 1 calc GR . .
C17 C 0.33953(8) 0.85108(15) 0.58253(18) 0.0426(5) Uani 1 1 d . . .
H17A H 0.3111(5) 0.8104(11) 0.5299(7) 0.064 Uiso 1 1 calc GR . .
H17B H 0.3211(5) 0.9127(8) 0.6235(11) 0.064 Uiso 1 1 calc GR . .
H17C H 0.3570(2) 0.8014(11) 0.6462(11) 0.064 Uiso 1 1 calc GR . .
C28 C 0.29857(7) 0.55677(14) 0.27312(16) 0.0347(4) Uani 1 1 d . . .
H28A H 0.3260(4) 0.6134(8) 0.2949(8) 0.052 Uiso 1 1 calc GR . .
H28B H 0.2611(5) 0.5835(7) 0.2870(8) 0.052 Uiso 1 1 calc GR . .
H28C H 0.3006(5) 0.5376(3) 0.1866(10) 0.052 Uiso 1 1 calc GR . .

loop_
_atom_site_aniso_label
_atom_site_aniso_U_11
_atom_site_aniso_U_22
_atom_site_aniso_U_33
_atom_site_aniso_U_23
_atom_site_aniso_U_13
_atom_site_aniso_U_12
P1 0.01970(18) 0.0174(2) 0.01703(18) 0.00034(13) 0.00220(12) -0.00091(13)
N1 0.0261(9) 0.0119(8) 0.0196(8) 0.000 0.0039(6) 0.000
C2 0.0218(7) 0.0158(7) 0.0156(6) -0.0003(5) -0.0003(5) 0.0001(5)
C6 0.0232(7) 0.0140(7) 0.0162(6) 0.0003(5) 0.0010(5) -0.0006(5)
C7 0.0213(6) 0.0151(7) 0.0141(6) 0.0012(5) 0.0007(5) -0.0009(5)
C14 0.0254(7) 0.0168(7) 0.0184(7) 0.0021(5) 0.0021(5) -0.0025(6)
C3 0.0237(7) 0.0168(7) 0.0161(6) 0.0013(5) 0.0001(5) -0.0025(5)
C5 0.0231(7) 0.0188(7) 0.0162(6) -0.0008(5) 0.0018(5) 0.0001(5)
C4 0.0239(7) 0.0195(7) 0.0165(6) 0.0006(5) 0.0037(5) -0.0028(6)
C24 0.0240(7) 0.0158(7) 0.0231(7) -0.0013(6) -0.0004(5) -0.0024(6)
C27 0.0215(7) 0.0293(9) 0.0263(8) 0.0040(6) 0.0043(6) 0.0025(6)
C25 0.0304(8) 0.0188(8) 0.0372(8) -0.0031(6) 0.0001(6) 0.0034(6)
C16 0.0282(7) 0.0187(7) 0.0222(7) -0.0003(6) 0.0084(6) 0.0016(6)
C26 0.0373(8) 0.0199(8) 0.0255(7) 0.0054(6) 0.0025(6) -0.0027(6)
C19 0.0314(8) 0.0277(9) 0.0293(8) -0.0036(7) -0.0010(6) 0.0081(7)
C18 0.0427(9) 0.0243(8) 0.0196(7) -0.0048(6) 0.0001(6) 0.0062(7)
C29 0.0217(8) 0.0412(11) 0.0523(10) 0.0109(8) -0.0030(7) -0.0045(7)
C17 0.0485(10) 0.0286(9) 0.0545(11) -0.0024(8) 0.0328(9) 0.0014(8)
C28 0.0269(8) 0.0355(10) 0.0418(9) 0.0113(8) 0.0027(7) 0.0071(7)

loop_
_atom_type_symbol
_atom_type_description
_atom_type_scat_dispersion_real
_atom_type_scat_dispersion_imag
_atom_type_scat_source
C C 0.0181 0.0091 'International Tables Vol C Tables 4.2.6.8 and 6.1.1.4'
H H 0.0000 0.0000 'International Tables Vol C Tables 4.2.6.8 and 6.1.1.4'
N N 0.0311 0.0180 'International Tables Vol C Tables 4.2.6.8 and 6.1.1.4'
P P 0.2955 0.4335 'International Tables Vol C Tables 4.2.6.8 and 6.1.1.4'

loop_
_geom_angle_atom_site_label_1
_geom_angle_atom_site_label_2
_geom_angle_atom_site_label_3
_geom_angle
_geom_angle_site_symmetry_1
_geom_angle_site_symmetry_3
C24 P1 C14 98.98(6) . .
C27 P1 C14 101.31(7) . .
C27 P1 C24 104.01(7) . .
C2 N1 H1 125.56(8) 2_655 .
C2 N1 H1 125.56(8) . .
C2 N1 C2 108.87(16) . 2_655
N1 C2 C7 109.02(12) . .
N1 C2 C3 129.47(13) . .
C3 C2 C7 121.48(12) . .
C7 C6 H6 118.7(9) . .
C5 C6 H6 121.5(9) . .
C5 C6 C7 119.68(13) . .
C2 C7 C7 106.54(7) . 2_655
C6 C7 C2 120.23(12) . .
C6 C7 C7 133.22(8) . 2_655
P1 C14 H14A 109.0(10) . .
P1 C14 H14B 105.0(10) . .
H14A C14 H14B 108.7(13) . .
C3 C14 P1 115.80(10) . .
C3 C14 H14A 109.1(10) . .
C3 C14 H14B 109.0(10) . .
C2 C3 C14 122.30(12) . .
C4 C3 C2 116.41(13) . .
C4 C3 C14 121.28(12) . .
C6 C5 C4 118.33(13) . .
C6 C5 C16 119.62(13) . .
C4 C5 C16 122.01(12) . .
C3 C4 C5 123.77(12) . .
C3 C4 H4 116.0(10) . .
C5 C4 H4 120.2(10) . .
P1 C24 H24 103.3(10) . .
C25 C24 P1 108.49(10) . .
C25 C24 H24 109.6(10) . .
C26 C24 P1 116.36(10) . .
C26 C24 H24 107.1(10) . .
C26 C24 C25 111.53(12) . .
P1 C27 H27 108.5(10) . .
C29 C27 P1 111.65(12) . .
C29 C27 H27 109.6(10) . .
C29 C27 C28 110.26(13) . .
C28 C27 P1 108.25(10) . .
C28 C27 H27 108.6(11) . .
C24 C25 H25A 109.5 . .
C24 C25 H25B 109.5 . .
C24 C25 H25C 109.5 . .
H25A C25 H25B 109.5 . .
H25A C25 H25C 109.5 . .
H25B C25 H25C 109.5 . .
C5 C16 C18 109.18(12) . .
C19 C16 C5 110.09(11) . .
C19 C16 C18 108.96(12) . .
C17 C16 C5 112.18(12) . .
C17 C16 C19 108.44(13) . .
C17 C16 C18 107.93(13) . .
C24 C26 H26A 109.5 . .
C24 C26 H26B 109.5 . .
C24 C26 H26C 109.5 . .
H26A C26 H26B 109.5 . .
H26A C26 H26C 109.5 . .
H26B C26 H26C 109.5 . .
C16 C19 H19A 109.5 . .
C16 C19 H19B 109.5 . .
C16 C19 H19C 109.5 . .
H19A C19 H19B 109.5 . .
H19A C19 H19C 109.5 . .
H19B C19 H19C 109.5 . .
C16 C18 H18A 109.5 . .
C16 C18 H18B 109.5 . .
C16 C18 H18C 109.5 . .
H18A C18 H18B 109.5 . .
H18A C18 H18C 109.5 . .
H18B C18 H18C 109.5 . .
C27 C29 H29A 109.5 . .
C27 C29 H29B 109.5 . .
C27 C29 H29C 109.5 . .
H29A C29 H29B 109.5 . .
H29A C29 H29C 109.5 . .
H29B C29 H29C 109.5 . .
C16 C17 H17A 109.5 . .
C16 C17 H17B 109.5 . .
C16 C17 H17C 109.5 . .
H17A C17 H17B 109.5 . .
H17A C17 H17C 109.5 . .
H17B C17 H17C 109.5 . .
C27 C28 H28A 109.5 . .
C27 C28 H28B 109.5 . .
C27 C28 H28C 109.5 . .
H28A C28 H28B 109.5 . .
H28A C28 H28C 109.5 . .
H28B C28 H28C 109.5 . .

loop_
_geom_bond_atom_site_label_1
_geom_bond_atom_site_label_2
_geom_bond_distance
_geom_bond_site_symmetry_2
P1 C14 1.8635(14) .
P1 C24 1.8631(15) .
P1 C27 1.8630(15) .
N1 H1 0.79(3) .
N1 C2 1.3870(17) 2_655
N1 C2 1.3870(17) .
C2 C7 1.4088(19) .
C2 C3 1.3981(18) .
C6 H6 0.984(17) .
C6 C7 1.3946(19) .
C6 C5 1.3944(18) .
C7 C7 1.454(3) 2_655
C14 H14A 0.957(17) .
C14 H14B 0.974(17) .
C14 C3 1.5049(19) .
C3 C4 1.389(2) .
C5 C4 1.407(2) .
C5 C16 1.5363(19) .
C4 H4 0.967(16) .
C24 H24 0.973(17) .
C24 C25 1.530(2) .
C24 C26 1.5306(19) .
C27 H27 0.974(18) .
C27 C29 1.528(2) .
C27 C28 1.533(2) .
C25 H25A 0.992(11) .
C25 H25B 0.992(11) .
C25 H25C 0.992(11) .
C16 C19 1.535(2) .
C16 C18 1.539(2) .
C16 C17 1.527(2) .
C26 H26A 0.988(10) .
C26 H26B 0.988(10) .
C26 H26C 0.988(10) .
C19 H19A 0.997(10) .
C19 H19B 0.997(10) .
C19 H19C 0.997(10) .
C18 H18A 0.999(11) .
C18 H18B 0.999(11) .
C18 H18C 0.999(11) .
C29 H29A 0.985(12) .
C29 H29B 0.985(12) .
C29 H29C 0.985(12) .
C17 H17A 1.008(12) .
C17 H17B 1.008(12) .
C17 H17C 1.008(12) .
C28 H28A 0.987(11) .
C28 H28B 0.987(11) .
C28 H28C 0.987(11) .

loop_
_geom_torsion_atom_site_label_1
_geom_torsion_atom_site_label_2
_geom_torsion_atom_site_label_3
_geom_torsion_atom_site_label_4
_geom_torsion
_geom_torsion_site_symmetry_1
_geom_torsion_site_symmetry_4
P1 C14 C3 C2 -71.59(16) . .
P1 C14 C3 C4 109.95(13) . .
N1 C2 C7 C6 178.30(11) . .
N1 C2 C7 C7 -0.88(17) . 2_655
N1 C2 C3 C14 2.2(2) . .
N1 C2 C3 C4 -179.22(11) . .
C2 N1 C2 C7 0.35(7) 2_655 .
C2 N1 C2 C3 -177.87(17) 2_655 .
C2 C3 C4 C5 -0.1(2) . .
C6 C5 C4 C3 -2.0(2) . .
C6 C5 C16 C19 52.46(17) . .
C6 C5 C16 C18 -67.11(16) . .
C6 C5 C16 C17 173.30(14) . .
C7 C2 C3 C14 -175.78(12) . .
C7 C2 C3 C4 2.8(2) . .
C7 C6 C5 C4 1.5(2) . .
C7 C6 C5 C16 179.49(12) . .
C14 P1 C24 C25 -77.19(11) . .
C14 P1 C24 C26 49.52(12) . .
C14 P1 C27 C29 -151.51(11) . .
C14 P1 C27 C28 86.95(12) . .
C14 C3 C4 C5 178.47(13) . .
C3 C2 C7 C6 -3.3(2) . .
C3 C2 C7 C7 177.51(13) . 2_655
C5 C6 C7 C2 1.1(2) . .
C5 C6 C7 C7 179.99(17) . 2_655
C4 C5 C16 C19 -129.63(14) . .
C4 C5 C16 C18 110.80(15) . .
C4 C5 C16 C17 -8.8(2) . .
C24 P1 C14 C3 175.03(11) . .
C24 P1 C27 C29 -49.16(13) . .
C24 P1 C27 C28 -170.70(11) . .
C27 P1 C14 C3 -78.62(12) . .
C27 P1 C24 C25 178.69(10) . .
C27 P1 C24 C26 -54.61(12) . .
C16 C5 C4 C3 -179.98(13) . .
